data_7226162
loop_
_publ_author_name
'Jia, Yu-Qi'
'Feng, Si-Si'
'Shen, Mei-Lin'
'Lu, Li-Ping'

_publ_section_title
;
 Construction of multifunctional materials based on Tb3+and croconic acid,
 directed by K+cations: synthesis, structures, fluorescence, magnetic and
 ferroelectric behaviors
;
_journal_issue 28
_journal_name_full CrystEngComm
_journal_page_first 5344
_journal_paper_doi 10.1039/C6CE00308G
_journal_volume 18
_journal_year 2016
_chemical_formula_sum 'C15 H20 O29 Tb2'
_chemical_formula_weight 982.15
_chemical_name_systematic 'Complex 1'
_space_group_IT_number 2
_symmetry_cell_setting triclinic
_symmetry_space_group_name_Hall '-P 1'
_symmetry_space_group_name_H-M 'P -1'
_atom_sites_solution_hydrogens geom
_atom_sites_solution_primary direct
_atom_sites_solution_secondary difmap
_audit_creation_method SHELXL-97
_audit_update_record
;
2015-11-16 deposited with the CCDC.
2016-05-23 downloaded from the CCDC.
;
_cell_angle_alpha 94.5500(10)
_cell_angle_beta 94.0690(10)
_cell_angle_gamma 96.6840(10)
_cell_formula_units_Z 1
_cell_length_a 8.6093(4)
_cell_length_b 9.1855(4)
_cell_length_c 9.5881(4)
_cell_measurement_temperature 293(2)
_cell_volume 748.24(6)
_computing_structure_refinement 'SHELXL-97 (Sheldrick, 2008)'
_computing_structure_solution 'SHELXS-97 (Sheldrick, 2008)'
_diffrn_ambient_temperature 293(2)
_diffrn_measured_fraction_theta_full 0.991
_diffrn_measured_fraction_theta_max 0.991
_diffrn_measurement_device_type CCD
_diffrn_radiation_monochromator graphite
_diffrn_radiation_source 'fine-focus sealed tube'
_diffrn_radiation_type MoK\a
_diffrn_radiation_wavelength 0.71073
_diffrn_reflns_av_R_equivalents 0.0137
_diffrn_reflns_av_sigmaI/netI 0.0153
_diffrn_reflns_limit_h_max 11
_diffrn_reflns_limit_h_min -11
_diffrn_reflns_limit_k_max 12
_diffrn_reflns_limit_k_min -9
_diffrn_reflns_limit_l_max 12
_diffrn_reflns_limit_l_min -12
_diffrn_reflns_number 10469
_diffrn_reflns_theta_full 28.35
_diffrn_reflns_theta_max 28.35
_diffrn_reflns_theta_min 2.96
_exptl_absorpt_coefficient_mu 4.802
_exptl_absorpt_correction_T_max 0.619
_exptl_absorpt_correction_T_min 0.568
_exptl_absorpt_correction_type multi-scan
_exptl_absorpt_process_details sadabs
_exptl_crystal_colour yellow
_exptl_crystal_density_diffrn 2.180
_exptl_crystal_density_method 'not measured'
_exptl_crystal_description block
_exptl_crystal_F_000 472
_exptl_crystal_preparation 'Magnetic properties'
_exptl_crystal_recrystallization_method 'Vapour Deposition'
_exptl_crystal_size_max 0.2
_exptl_crystal_size_mid 0.1
_exptl_crystal_size_min 0.1
_refine_diff_density_max 3.894
_refine_diff_density_min -2.064
_refine_diff_density_rms 0.198
_refine_ls_extinction_method none
_refine_ls_goodness_of_fit_ref 1.338
_refine_ls_hydrogen_treatment constr
_refine_ls_matrix_type full
_refine_ls_number_parameters 252
_refine_ls_number_reflns 3716
_refine_ls_number_restraints 37
_refine_ls_restrained_S_all 1.353
_refine_ls_R_factor_all 0.0370
_refine_ls_R_factor_gt 0.0362
_refine_ls_shift/su_max 0.001
_refine_ls_shift/su_mean 0.000
_refine_ls_structure_factor_coef Fsqd
_refine_ls_weighting_details 'calc w=1/[\s^2^(Fo^2^)+(0.1000P)^2^+0.3274P] where P=(Fo^2^+2Fc^2^)/3'
_refine_ls_weighting_scheme calc
_refine_ls_wR_factor_gt 0.1430
_refine_ls_wR_factor_ref 0.1439
_reflns_number_gt 3629
_reflns_number_total 3716
_reflns_threshold_expression >2sigma(I)
_cod_data_source_file c6ce00308g2.cif
_cod_data_source_block fq36-sw-1
_cod_database_code 7226162

loop_
_symmetry_equiv_pos_as_xyz
'x, y, z'
'-x, -y, -z'

loop_
_atom_site_label
_atom_site_type_symbol
_atom_site_fract_x
_atom_site_fract_y
_atom_site_fract_z
_atom_site_U_iso_or_equiv
_atom_site_adp_type
_atom_site_occupancy
_atom_site_symmetry_multiplicity
_atom_site_calc_flag
_atom_site_refinement_flags
_atom_site_disorder_assembly
_atom_site_disorder_group
Tb1 Tb 0.32739(2) 0.23233(2) 0.27942(2) 0.01941(14) Uani 1 1 d . . 3
C1 C 0.1024(7) 0.5189(6) 0.3510(6) 0.0202(10) Uani 1 1 d . A 3
C2 C 0.1260(7) 0.6797(5) 0.3727(6) 0.0201(10) Uani 1 1 d . A 3
C3 C -0.0260(6) 0.7297(6) 0.3370(6) 0.0254(11) Uani 1 1 d . A 3
C4 C -0.1408(7) 0.5998(6) 0.3030(6) 0.0263(11) Uani 1 1 d . A 3
C5 C -0.0605(6) 0.4691(6) 0.3127(6) 0.0217(10) Uani 1 1 d . A 3
C6 C 0.2014(12) -0.1229(7) 0.0832(10) 0.054(5) Uani 0.50 1 d PG B 3
C7 C 0.0563(11) -0.1142(7) 0.0249(10) 0.044(4) Uani 0.50 1 d PGD B 3
C8 C -0.0112(9) -0.2517(10) -0.0170(9) 0.037(3) Uani 0.50 1 d PG . 3
C9 C 0.0921(11) -0.3454(9) 0.0154(8) 0.031(3) Uani 0.50 1 d PG . 3
C10 C 0.2235(12) -0.2658(10) 0.0773(8) 0.031(3) Uani 0.50 1 d PG B 3
O1 O 0.2120(5) 0.4375(5) 0.3681(5) 0.0283(9) Uani 1 1 d . A 3
O2 O 0.2515(6) 0.7557(5) 0.4113(6) 0.0365(11) Uani 1 1 d . A 3
O3 O -0.0557(8) 0.8583(6) 0.3313(9) 0.0477(16) Uani 1 1 d . A 3
O4 O -0.2816(7) 0.6016(7) 0.2684(9) 0.0447(16) Uani 1 1 d . A 3
O5 O -0.1237(5) 0.3382(4) 0.2903(5) 0.0305(9) Uani 1 1 d . A 3
O6 O 0.2975(6) 0.0024(6) 0.1394(7) 0.0424(13) Uani 0.50 1 d P B 3
O6W O 0.2975(6) 0.0024(6) 0.1394(7) 0.0424(13) Uani 0.50 1 d P B 3
O7 O 0.0000 0.0000 0.0000 0.065(3) Uani 1 2 d SDU . 3
O8 O -0.1564(18) -0.2854(18) -0.0882(17) 0.027(3) Uani 0.50 1 d PU . 3
O8W O 0.1886(18) 0.2665(17) 0.0650(16) 0.033(3) Uani 0.50 1 d P . 3
O9 O 0.0608(14) -0.4820(11) 0.0007(12) 0.036(2) Uani 0.50 1 d PU . 3
O10 O 0.3485(14) -0.3086(14) 0.1121(12) 0.039(2) Uani 0.50 1 d PU B 3
O11 O 0.4571(6) 0.4290(6) 0.1690(6) 0.0393(11) Uani 1 1 d . C 3
H11A H 0.5472 0.4686 0.1899 0.059 Uiso 1 1 d R C 3
H11B H 0.4064 0.4903 0.1356 0.059 Uiso 1 1 d R C 3
O12 O 0.4838(6) 0.3453(5) 0.4854(6) 0.0351(10) Uani 1 1 d . D 3
H12A H 0.5785 0.3553 0.5103 0.053 Uiso 1 1 d R D 3
H12B H 0.4392 0.3752 0.5530 0.053 Uiso 1 1 d R D 3
O13 O 0.5845(6) 0.1744(6) 0.2422(7) 0.0447(12) Uani 1 1 d . E 3
H13A H 0.6544 0.2409 0.2288 0.067 Uiso 1 1 d R E 3
H13B H 0.6304 0.1015 0.2609 0.067 Uiso 1 1 d R E 3
O14 O 0.3530(7) 0.0488(6) 0.4415(7) 0.0408(13) Uani 1 1 d . F 3
H14A H 0.3650 0.0570 0.5276 0.061 Uiso 1 1 d R F 3
H14B H 0.2928 -0.0276 0.4178 0.061 Uiso 1 1 d R F 3
O15 O 0.0748(5) 0.1373(5) 0.3283(6) 0.0366(11) Uani 1 1 d . G 3
H15A H 0.0226 0.2062 0.3111 0.055 Uiso 1 1 d R G 3
H15B H 0.0235 0.0619 0.2890 0.055 Uiso 1 1 d R G 3
O16A O 0.3797(13) 0.1032(11) 0.7397(14) 0.060(4) Uani 0.68(3) 1 d PU H 1
O16B O 0.380(3) 0.112(2) 0.838(3) 0.051(7) Uani 0.32(3) 1 d PU H 2

loop_
_atom_site_aniso_label
_atom_site_aniso_U_11
_atom_site_aniso_U_22
_atom_site_aniso_U_33
_atom_site_aniso_U_23
_atom_site_aniso_U_13
_atom_site_aniso_U_12
Tb1 0.01378(18) 0.01368(19) 0.02896(19) 0.00001(11) -0.00464(11) -0.00082(11)
C1 0.020(2) 0.011(2) 0.028(2) -0.0017(19) 0.0011(19) -0.0018(19)
C2 0.023(3) 0.006(2) 0.030(3) -0.0007(18) -0.002(2) 0.0008(18)
C3 0.022(3) 0.016(2) 0.038(3) 0.005(2) -0.003(2) 0.005(2)
C4 0.027(3) 0.019(2) 0.032(3) 0.002(2) -0.001(2) -0.002(2)
C5 0.018(2) 0.017(2) 0.027(2) -0.0022(19) 0.0003(18) -0.0031(19)
C6 0.036(8) 0.108(17) 0.018(6) 0.005(7) 0.009(5) 0.003(9)
C7 0.040(7) 0.053(9) 0.031(6) -0.019(6) -0.003(5) -0.009(7)
C8 0.047(8) 0.035(7) 0.025(5) 0.003(5) 0.008(5) -0.012(6)
C9 0.055(8) 0.022(5) 0.013(4) -0.003(4) -0.002(4) -0.003(5)
C10 0.053(8) 0.028(6) 0.009(4) -0.009(4) -0.001(4) -0.004(5)
O1 0.0209(19) 0.0181(18) 0.044(2) -0.0039(17) -0.0057(16) 0.0067(15)
O2 0.025(2) 0.021(2) 0.060(3) 0.005(2) -0.012(2) -0.0053(18)
O3 0.035(3) 0.018(2) 0.089(5) 0.009(3) -0.006(3) 0.006(2)
O4 0.020(2) 0.029(3) 0.083(5) 0.001(3) -0.011(2) 0.006(2)
O5 0.0208(19) 0.0158(18) 0.052(3) -0.0025(17) -0.0015(17) -0.0041(15)
O6 0.029(2) 0.030(2) 0.062(3) -0.015(2) -0.014(2) 0.000(2)
O6W 0.029(2) 0.030(2) 0.062(3) -0.015(2) -0.014(2) 0.000(2)
O7 0.048(5) 0.077(6) 0.057(5) -0.007(4) -0.020(4) -0.023(4)
O8 0.027(4) 0.027(4) 0.027(4) 0.001(2) -0.0005(19) 0.0005(19)
O8W 0.031(7) 0.031(6) 0.032(6) -0.006(5) -0.018(5) 0.005(5)
O9 0.058(6) 0.016(4) 0.032(4) 0.005(3) -0.001(4) 0.001(4)
O10 0.041(3) 0.038(3) 0.040(3) 0.0058(19) 0.0031(19) 0.0086(19)
O11 0.030(2) 0.034(2) 0.051(3) 0.006(2) -0.003(2) -0.0073(19)
O12 0.035(2) 0.021(2) 0.047(3) -0.0017(19) -0.013(2) 0.0081(18)
O13 0.020(2) 0.037(3) 0.075(4) -0.009(2) 0.002(2) 0.0014(18)
O14 0.043(3) 0.022(2) 0.054(3) 0.008(2) -0.019(2) -0.002(2)
O15 0.023(2) 0.020(2) 0.067(3) 0.009(2) 0.004(2) 0.0010(17)
O16A 0.070(6) 0.047(5) 0.069(8) 0.015(4) 0.002(4) 0.031(4)
O16B 0.057(10) 0.040(9) 0.059(11) 0.020(7) -0.003(7) 0.018(7)

loop_
_atom_type_symbol
_atom_type_description
_atom_type_scat_dispersion_real
_atom_type_scat_dispersion_imag
_atom_type_scat_source
C C 0.0033 0.0016 'International Tables Vol C Tables 4.2.6.8 and 6.1.1.4'
H H 0.0000 0.0000 'International Tables Vol C Tables 4.2.6.8 and 6.1.1.4'
O O 0.0106 0.0060 'International Tables Vol C Tables 4.2.6.8 and 6.1.1.4'
Tb Tb -0.1723 4.1537 'International Tables Vol C Tables 4.2.6.8 and 6.1.1.4'

loop_
_geom_angle_atom_site_label_1
_geom_angle_atom_site_label_2
_geom_angle_atom_site_label_3
_geom_angle
_geom_angle_site_symmetry_1
_geom_angle_site_symmetry_3
O15 Tb1 O1 74.84(16) . .
O15 Tb1 O8W 80.8(4) . .
O1 Tb1 O8W 84.4(4) . .
O15 Tb1 O11 140.24(17) . .
O1 Tb1 O11 77.06(17) . .
O8W Tb1 O11 69.0(4) . .
O15 Tb1 O13 144.93(18) . .
O1 Tb1 O13 137.24(16) . .
O8W Tb1 O13 111.0(4) . .
O11 Tb1 O13 72.6(2) . .
O15 Tb1 O8 74.3(4) . 2
O1 Tb1 O8 75.6(4) . 2
O8W Tb1 O8 9.9(5) . 2
O11 Tb1 O8 71.9(4) . 2
O13 Tb1 O8 120.6(4) . 2
O15 Tb1 O6 79.69(19) . .
O1 Tb1 O6 148.25(16) . .
O8W Tb1 O6 72.9(4) . .
O11 Tb1 O6 113.4(2) . .
O13 Tb1 O6 73.13(18) . .
O8 Tb1 O6 79.5(4) 2 .
O15 Tb1 O14 72.2(2) . .
O1 Tb1 O14 114.4(2) . .
O8W Tb1 O14 140.5(4) . .
O11 Tb1 O14 146.38(19) . .
O13 Tb1 O14 79.3(2) . .
O8 Tb1 O14 140.4(4) 2 .
O6 Tb1 O14 74.3(2) . .
O15 Tb1 O12 112.53(19) . .
O1 Tb1 O12 71.31(16) . .
O8W Tb1 O12 147.0(4) . .
O11 Tb1 O12 83.76(18) . .
O13 Tb1 O12 76.06(18) . .
O8 Tb1 O12 142.4(4) 2 .
O6 Tb1 O12 137.42(17) . .
O14 Tb1 O12 71.69(18) . .
O1 C1 C5 126.3(5) . .
O1 C1 C2 123.9(5) . .
C5 C1 C2 109.7(5) . .
O2 C2 C3 127.8(5) . .
O2 C2 C1 125.6(5) . .
C3 C2 C1 106.6(5) . .
O3 C3 C4 124.4(6) . .
O3 C3 C2 127.8(6) . .
C4 C3 C2 107.8(5) . .
O4 C4 C3 125.2(6) . .
O4 C4 C5 126.3(6) . .
C3 C4 C5 108.5(5) . .
O5 C5 C1 127.1(5) . .
O5 C5 C4 125.7(5) . .
C1 C5 C4 107.2(5) . .
C7 C6 C10 108.0 . .
C7 C6 O6 120.8(7) . .
C10 C6 O6 131.1(7) . .
O7 C7 C6 126.4(7) . .
O7 C7 C8 125.2(7) . .
C6 C7 C8 108.0 . .
C9 C8 C7 108.0 . .
C9 C8 O8 127.4(9) . .
C7 C8 O8 124.5(9) . .
C9 C8 O8W 135.5(9) . 2
C7 C8 O8W 115.5(9) . 2
O9 C9 C8 123.9(9) . .
O9 C9 C10 127.8(9) . .
C8 C9 C10 108.0 . .
C8 C9 O9 95.4(7) . 2_545
C10 C9 O9 150.9(6) . 2_545
O10 C10 C9 128.2(9) . .
O10 C10 C6 123.5(9) . .
C9 C10 C6 108.0 . .
C1 O1 Tb1 146.6(4) . .
C6 O6 Tb1 148.8(5) . .
C7 O7 C7 180.0(11) . 2
O8W O8 C8 108(4) 2 .
O8W O8 Tb1 82(4) 2 2
C8 O8 Tb1 145.8(11) . 2
O8 O8W C8 57(4) 2 2
O8 O8W Tb1 88(4) 2 .
C8 O8W Tb1 132.8(15) 2 .
O9 O9 C9 113.2(16) 2_545 .
C9 O9 C9 149.7(10) . 2_545
Tb1 O11 H11A 125.9 . .
Tb1 O11 H11B 119.9 . .
H11A O11 H11B 107.8 . .
Tb1 O12 H12A 134.2 . .
Tb1 O12 H12B 118.7 . .
H12A O12 H12B 106.8 . .
Tb1 O13 H13A 119.7 . .
Tb1 O13 H13B 131.7 . .
H13A O13 H13B 106.3 . .
Tb1 O14 H14A 130.3 . .
Tb1 O14 H14B 112.2 . .
H14A O14 H14B 107.2 . .
Tb1 O15 H15A 102.3 . .
Tb1 O15 H15B 125.7 . .
H15A O15 H15B 105.8 . .

loop_
_geom_bond_atom_site_label_1
_geom_bond_atom_site_label_2
_geom_bond_distance
_geom_bond_site_symmetry_2
Tb1 O15 2.340(5) .
Tb1 O1 2.359(4) .
Tb1 O8W 2.366(13) .
Tb1 O11 2.373(5) .
Tb1 O13 2.381(5) .
Tb1 O8 2.386(17) 2
Tb1 O6 2.389(5) .
Tb1 O14 2.399(6) .
Tb1 O12 2.401(5) .
C1 O1 1.279(7) .
C1 C5 1.435(8) .
C1 C2 1.463(7) .
C2 O2 1.233(7) .
C2 C3 1.463(8) .
C3 O3 1.242(8) .
C3 C4 1.458(8) .
C4 O4 1.236(9) .
C4 C5 1.460(8) .
C5 O5 1.256(7) .
C6 C7 1.346(6) .
C6 C10 1.346(6) .
C6 O6 1.384(9) .
C7 O7 1.238(5) .
C7 C8 1.346(6) .
C8 C9 1.346(6) .
C8 O8 1.371(18) .
C8 O8W 1.550(16) 2
C9 O9 1.247(13) .
C9 C10 1.346(6) .
C9 O9 1.928(14) 2_545
C10 O10 1.221(15) .
O7 C7 1.238(14) 2
O8 O8W 0.41(2) 2
O8 Tb1 2.386(17) 2
O8W O8 0.41(2) 2
O8W C8 1.55(3) 2
O9 O9 1.06(2) 2_545
O9 C9 1.93(2) 2_545
O11 H11A 0.8216 .
O11 H11B 0.8215 .
O12 H12A 0.8256 .
O12 H12B 0.8215 .
O13 H13A 0.8308 .
O13 H13B 0.8409 .
O14 H14A 0.8216 .
O14 H14B 0.8281 .
O15 H15A 0.8373 .
O15 H15B 0.8250 .

loop_
_geom_hbond_atom_site_label_D
_geom_hbond_atom_site_label_H
_geom_hbond_atom_site_label_A
_geom_hbond_distance_DH
_geom_hbond_distance_HA
_geom_hbond_distance_DA
_geom_hbond_angle_DHA
_geom_hbond_site_symmetry_A
O11 H11A O4 0.82 1.87 2.667(8) 161.9 1_655
O11 H11B O10 0.82 1.99 2.765(13) 155.8 1_565
O12 H12A O2 0.83 2.01 2.711(7) 141.7 2_666
O12 H12A O1 0.83 2.60 3.260(6) 137.3 2_666
O12 H12B O4 0.82 2.27 3.073(10) 165.1 2_566
O13 H13A O5 0.83 2.04 2.763(6) 145.4 1_655
O15 H15A O5 0.84 1.86 2.685(6) 168.8 .
O15 H15B O3 0.82 2.00 2.679(8) 139.5 1_545

loop_
_geom_torsion_atom_site_label_1
_geom_torsion_atom_site_label_2
_geom_torsion_atom_site_label_3
_geom_torsion_atom_site_label_4
_geom_torsion
_geom_torsion_site_symmetry_1
_geom_torsion_site_symmetry_4
O1 C1 C2 O2 -1.1(10) . .
C5 C1 C2 O2 177.2(6) . .
O1 C1 C2 C3 177.8(5) . .
C5 C1 C2 C3 -3.9(6) . .
O2 C2 C3 O3 4.4(12) . .
C1 C2 C3 O3 -174.5(7) . .
O2 C2 C3 C4 -177.6(6) . .
C1 C2 C3 C4 3.5(6) . .
O3 C3 C4 O4 -2.1(12) . .
C2 C3 C4 O4 179.8(7) . .
O3 C3 C4 C5 176.2(7) . .
C2 C3 C4 C5 -1.9(7) . .
O1 C1 C5 O5 0.5(10) . .
C2 C1 C5 O5 -177.8(5) . .
O1 C1 C5 C4 -179.0(5) . .
C2 C1 C5 C4 2.8(6) . .
O4 C4 C5 O5 -1.8(11) . .
C3 C4 C5 O5 180.0(6) . .
O4 C4 C5 C1 177.7(7) . .
C3 C4 C5 C1 -0.5(6) . .
C10 C6 C7 O7 -172.9(10) . .
O6 C6 C7 O7 8.8(10) . .
C10 C6 C7 C8 0.0 . .
O6 C6 C7 C8 -178.4(9) . .
O7 C7 C8 C9 173.0(10) . .
C6 C7 C8 C9 0.0 . .
O7 C7 C8 O8 -3.2(13) . .
C6 C7 C8 O8 -176.2(12) . .
O7 C7 C8 O8W -16.6(12) . 2
C6 C7 C8 O8W 170.4(10) . 2
C7 C8 C9 O9 173.9(11) . .
O8 C8 C9 O9 -10.1(14) . .
O8W C8 C9 O9 6.2(15) 2 .
C7 C8 C9 C10 0.0 . .
O8 C8 C9 C10 176.1(12) . .
O8W C8 C9 C10 -167.7(13) 2 .
C7 C8 C9 O9 162.6(7) . 2_545
O8 C8 C9 O9 -21.3(11) . 2_545
O8W C8 C9 O9 -5.1(12) 2 2_545
O9 C9 C10 O10 12.8(14) . .
C8 C9 C10 O10 -173.7(11) . .
O9 C9 C10 O10 44.2(17) 2_545 .
O9 C9 C10 C6 -173.6(12) . .
C8 C9 C10 C6 0.0 . .
O9 C9 C10 C6 -142.1(15) 2_545 .
C7 C6 C10 O10 174.1(11) . .
O6 C6 C10 O10 -7.8(13) . .
C7 C6 C10 C9 0.0 . .
O6 C6 C10 C9 178.1(11) . .
C5 C1 O1 Tb1 45.3(10) . .
C2 C1 O1 Tb1 -136.7(6) . .
O15 Tb1 O1 C1 -62.7(7) . .
O8W Tb1 O1 C1 19.2(8) . .
O11 Tb1 O1 C1 88.9(7) . .
O13 Tb1 O1 C1 134.3(7) . .
O8 Tb1 O1 C1 14.6(8) 2 .
O6 Tb1 O1 C1 -24.9(9) . .
O14 Tb1 O1 C1 -124.6(7) . .
O12 Tb1 O1 C1 176.6(8) . .
C7 C6 O6 Tb1 44.2(14) . .
C10 C6 O6 Tb1 -133.7(9) . .
O15 Tb1 O6 C6 9.2(10) . .
O1 Tb1 O6 C6 -27.8(13) . .
O8W Tb1 O6 C6 -74.2(12) . .
O11 Tb1 O6 C6 -131.4(11) . .
O13 Tb1 O6 C6 166.8(11) . .
O8 Tb1 O6 C6 -66.5(11) 2 .
O14 Tb1 O6 C6 83.5(11) . .
O12 Tb1 O6 C6 121.4(10) . .
C9 C8 O8 O8W 129(4) . 2
C7 C8 O8 O8W -56(5) . 2
C9 C8 O8 Tb1 -127.6(15) . 2
C7 C8 O8 Tb1 48(2) . 2
O8W C8 O8 Tb1 104(5) 2 2
O15 Tb1 O8W O8 49(4) . 2
O1 Tb1 O8W O8 -27(4) . 2
O11 Tb1 O8W O8 -105(4) . 2
O13 Tb1 O8W O8 -166(4) . 2
O6 Tb1 O8W O8 131(4) . 2
O14 Tb1 O8W O8 95(4) . 2
O12 Tb1 O8W O8 -69(4) . 2
O15 Tb1 O8W C8 9.5(14) . 2
O1 Tb1 O8W C8 -66.1(15) . 2
O11 Tb1 O8W C8 -144.3(16) . 2
O13 Tb1 O8W C8 155.1(14) . 2
O8 Tb1 O8W C8 -39(4) 2 2
O6 Tb1 O8W C8 91.4(15) . 2
O14 Tb1 O8W C8 56.3(17) . 2
O12 Tb1 O8W C8 -108.1(15) . 2
C8 C9 O9 O9 -23(2) . 2_545
C10 C9 O9 O9 149.9(13) . 2_545
C8 C9 O9 C9 -23(2) . 2_545
C10 C9 O9 C9 150(2) . 2_545
O9 C9 O9 C9 0.0(12) 2_545 2_545
